data_7705016
loop_
_publ_author_name
'Deng, Lan'
'Zhou, Zhao-Hui'

_publ_section_title
;
 Spontaneous conversions of glutamine, histidine and arginine into
 \a-hydroxycarboxylates with NH<sub>4</sub>VO<sub>3</sub> or
 V<sub>2</sub>O<sub>5</sub>.
;
_journal_issue 34
_journal_name_full 'Dalton transactions (Cambridge, England : 2003)'
_journal_page_first 11921
_journal_page_last 11930
_journal_paper_doi 10.1039/d0dt02150d
_journal_volume 49
_journal_year 2020
_chemical_formula_moiety 'C30 H26 N6 O11 V2, 0.5(H2 O2), 2(H2 O)'
_chemical_formula_sum 'C30 H31 N6 O14 V2'
_chemical_formula_weight 801.49
_space_group_crystal_system monoclinic
_space_group_IT_number 15
_space_group_name_Hall '-I 2ya'
_space_group_name_H-M_alt 'I 1 2/a 1'
_atom_sites_solution_hydrogens mixed
_atom_sites_solution_primary iterative
_audit_creation_date 2020-05-22
_audit_creation_method
;
Olex2 1.2
(compiled 2018.05.29 svn.r3508 for OlexSys, GUI svn.r5506)
;
_audit_update_record
;
2020-06-16 deposited with the CCDC.	2020-08-04 downloaded from the CCDC.
;
_cell_angle_alpha 90
_cell_angle_beta 103.274(2)
_cell_angle_gamma 90
_cell_formula_units_Z 4
_cell_length_a 14.6292(3)
_cell_length_b 18.1010(3)
_cell_length_c 15.3035(3)
_cell_measurement_reflns_used 6015
_cell_measurement_temperature 100.00(10)
_cell_measurement_theta_max 67.9760
_cell_measurement_theta_min 3.8460
_cell_volume 3944.15(13)
_computing_cell_refinement 'CrysAlisPro 1.171.39.46 (Rigaku OD, 2018)'
_computing_data_collection 'CrysAlisPro 1.171.39.46 (Rigaku OD, 2018)'
_computing_data_reduction 'CrysAlisPro 1.171.39.46 (Rigaku OD, 2018)'
_computing_molecular_graphics 'Olex2 (Dolomanov et al., 2009)'
_computing_publication_material 'Olex2 (Dolomanov et al., 2009)'
_computing_structure_refinement 'ShelXL (Sheldrick, 2015)'
_computing_structure_solution 'olex2.solve (Bourhis et al., 2015)'
_diffrn_ambient_environment N~2~
_diffrn_ambient_temperature 100.00(10)
_diffrn_detector 'CCD plate'
_diffrn_detector_type HyPix
_diffrn_measured_fraction_theta_full 0.999
_diffrn_measured_fraction_theta_max 0.998
_diffrn_measurement_details
;
List of Runs (angles in degrees, time in seconds):

  # Type    Start    End  Width  t~exp~   \w     \q     \k     \f   Frames
#--------------------------------------------------------------------------
  1  \w     15.00  41.00   0.50    1.14    --    0.00  28.00-104.00   52
  2  \w     58.00  83.00   0.50    1.14    --    0.00  28.00-104.00   50
  3  \w    -83.00  21.00   0.50    4.54    --  -58.33  28.00-104.00  208
  4  \w   -142.00 -63.00   0.50    4.54    --  -58.33 -28.00  93.00  158
  5  \w   -116.00 -69.00   0.50    4.54    --  -98.50 -28.00  93.00   94
  6  \w     95.00 178.00   0.50    4.54    --  116.65  28.00-104.00  166
  7  \w     32.00 111.00   0.50    4.54    --  116.65 -28.00  93.00  158
  8  \w    -84.00 -55.00   0.50    1.14    --    0.00-178.00-120.00   58
  9  \w    -69.00   4.00   0.50    1.14    --    0.00 -28.00  93.00  146
 10  \w     92.00 138.00   0.50    4.54    --   58.33 125.00  90.00   92
 11  \w    108.00 133.00   0.50    4.54    --   58.33 125.00   0.00   50
 12  \w     92.00 139.00   0.50    4.54    --   58.33 125.00 120.00   94
 13  \w    -83.00 -21.00   0.50    4.54    --  -98.50 111.00-180.00  124
 14  \w    -71.00 -46.00   0.50    4.54    --  -98.50 111.00 -30.00   50
 15  \w    -85.00 -59.00   0.50    4.54    --  -98.50 111.00   0.00   52
 16  \w   -113.00 -76.00   0.50    4.54    --  -98.50 -77.00 150.00   74
 17  \w    -68.00 -21.00   0.50    4.54    --  -98.50 111.00 -90.00   94
 18  \w   -170.00-140.00   0.50    4.54    --  -98.50 -77.00 150.00   60
 19  \w     39.00 109.00   0.50    4.54    --  116.65-111.00 -60.00  140
 20  \w    150.00 176.00   0.50    4.54    --  116.65 111.00 120.00   52
 21  \w    101.00 138.00   0.50    4.54    --  116.65 111.00 120.00   74
 22  \w     47.00  90.00   0.50    4.54    --  116.65 -94.00-120.00   86
 23  \w     34.00 109.00   0.50    4.54    --  116.65-111.00 150.00  150
 24  \w     84.00 129.00   0.50    4.54    --  116.65 -45.00-150.00   90
 25  \w     84.00 109.00   0.50    4.54    --  116.65 -94.00 -90.00   50
 26  \w     58.00  83.00   0.50    4.54    --  116.65 -94.00-180.00   50
 27  \w     38.00  63.00   0.50    4.54    --  116.65 -94.00 -90.00   50
;
_diffrn_measurement_device 'four-circle diffractometer'
_diffrn_measurement_device_type 'XtaLAB Synergy, Dualflex, HyPix'
_diffrn_measurement_method '\w scans'
_diffrn_orient_matrix_type 'CrysAlisPro convention (1999,Acta A55,543-557)'
_diffrn_orient_matrix_UB_11 -0.1000147000
_diffrn_orient_matrix_UB_12 -0.0307334000
_diffrn_orient_matrix_UB_13 -0.0346651000
_diffrn_orient_matrix_UB_21 0.0132369000
_diffrn_orient_matrix_UB_22 0.0029791000
_diffrn_orient_matrix_UB_23 -0.0969496000
_diffrn_orient_matrix_UB_31 0.0392537000
_diffrn_orient_matrix_UB_32 -0.0792629000
_diffrn_orient_matrix_UB_33 0.0097684000
_diffrn_radiation_monochromator mirror
_diffrn_radiation_probe x-ray
_diffrn_radiation_type CuK\a
_diffrn_radiation_wavelength 1.54184
_diffrn_reflns_av_R_equivalents 0.0236
_diffrn_reflns_av_unetI/netI 0.0203
_diffrn_reflns_Laue_measured_fraction_full 0.999
_diffrn_reflns_Laue_measured_fraction_max 0.998
_diffrn_reflns_limit_h_max 17
_diffrn_reflns_limit_h_min -17
_diffrn_reflns_limit_k_max 10
_diffrn_reflns_limit_k_min -21
_diffrn_reflns_limit_l_max 17
_diffrn_reflns_limit_l_min -18
_diffrn_reflns_number 10637
_diffrn_reflns_point_group_measured_fraction_full 0.999
_diffrn_reflns_point_group_measured_fraction_max 0.998
_diffrn_reflns_theta_full 67.684
_diffrn_reflns_theta_max 68.245
_diffrn_reflns_theta_min 3.843
_diffrn_source 'micro-focus sealed X-ray tube'
_diffrn_source_type 'PhotonJet (Cu) X-ray Source'
_exptl_absorpt_coefficient_mu 4.565
_exptl_absorpt_correction_T_max 0.872
_exptl_absorpt_correction_T_min 0.803
_exptl_absorpt_correction_type multi-scan
_exptl_absorpt_process_details
;
CrysAlisPro 1.171.39.46 (Rigaku Oxford Diffraction, 2018)
Empirical absorption correction using spherical harmonics,
 implemented in SCALE3 ABSPACK scaling algorithm.
;
_exptl_crystal_colour 'clear dark green'
_exptl_crystal_colour_lustre clear
_exptl_crystal_colour_modifier dark
_exptl_crystal_colour_primary green
_exptl_crystal_density_diffrn 1.350
_exptl_crystal_description block
_exptl_crystal_F_000 1644
_exptl_crystal_size_max 0.05
_exptl_crystal_size_mid 0.04
_exptl_crystal_size_min 0.03
_refine_diff_density_max 0.960
_refine_diff_density_min -0.375
_refine_diff_density_rms 0.074
_refine_ls_extinction_method none
_refine_ls_goodness_of_fit_ref 1.062
_refine_ls_hydrogen_treatment mixed
_refine_ls_matrix_type full
_refine_ls_number_parameters 246
_refine_ls_number_reflns 3605
_refine_ls_number_restraints 0
_refine_ls_restrained_S_all 1.062
_refine_ls_R_factor_all 0.0494
_refine_ls_R_factor_gt 0.0470
_refine_ls_shift/su_max 0.001
_refine_ls_shift/su_mean 0.000
_refine_ls_structure_factor_coef Fsqd
_refine_ls_weighting_details 'w=1/[\s^2^(Fo^2^)+(0.0583P)^2^+12.9753P] where P=(Fo^2^+2Fc^2^)/3'
_refine_ls_weighting_scheme calc
_refine_ls_wR_factor_gt 0.1221
_refine_ls_wR_factor_ref 0.1265
_reflns_Friedel_coverage 0.000
_reflns_number_gt 3395
_reflns_number_total 3605
_reflns_threshold_expression 'I > 2\s(I)'
_cod_data_source_file d0dt02150d2.cif
_cod_data_source_block vgln_sq
_cod_depositor_comments 'Adding full bibliography for 7705016--7705019.cif.'
_cod_database_code 7705016
_shelx_shelxl_version_number 2014/7
_chemical_oxdiff_formula 'C128 H112 N44 O56 V8 '
_shelx_space_group_comment
;
The symmetry employed for this shelxl refinement is uniquely defined
by the following loop, which should always be used as a source of
symmetry information in preference to the above space-group names.
They are only intended as comments.
;
_shelx_estimated_absorpt_t_max 0.875
_shelx_estimated_absorpt_t_min 0.804
_reflns_odcompleteness_completeness 99.76
_reflns_odcompleteness_iscentric 1
_reflns_odcompleteness_theta 68.13
_olex2_refinement_description
;
1. Fixed Uiso
 At 1.2 times of:
  All C(H) groups, All C(H,H) groups
 At 1.5 times of:
  All O(H) groups, All O(H,H) groups
2. Others
 Fixed Sof: H2W(0.5)
3.a Free rotating group:
 O2W(H2W), O1W(H1Wa,H1Wb)
3.b Secondary CH2 refined with riding coordinates:
 C4(H4a,H4b), C3(H3a,H3b)
3.c Aromatic/amide H refined with riding coordinates:
 C14(H14), C15(H15), C9(H9), C12(H12), C13(H13), C8(H8), C7(H7), C6(H6)
;
_olex2_submission_special_instructions 'No special instructions were received'
_oxdiff_exptl_absorpt_empirical_details
;
Empirical correction (ABSPACK) includes:
- Absorption correction using spherical harmonics
- Frame scaling
;
_oxdiff_exptl_absorpt_empirical_full_max 1.411
_oxdiff_exptl_absorpt_empirical_full_min 0.763

loop_
_space_group_symop_operation_xyz
'x, y, z'
'-x+1/2, y, -z'
'x+1/2, y+1/2, z+1/2'
'-x+1, y+1/2, -z+1/2'
'-x, -y, -z'
'x-1/2, -y, z'
'-x+1/2, -y+1/2, -z+1/2'
'x, -y+1/2, z+1/2'

loop_
_atom_site_label
_atom_site_type_symbol
_atom_site_fract_x
_atom_site_fract_y
_atom_site_fract_z
_atom_site_U_iso_or_equiv
_atom_site_adp_type
_atom_site_occupancy
_atom_site_site_symmetry_order
_atom_site_calc_flag
_atom_site_refinement_flags_posn
_atom_site_refinement_flags_adp
_atom_site_refinement_flags_occupancy
_atom_site_disorder_assembly
_atom_site_disorder_group
V1 V 0.62380(3) 0.80162(2) 0.47002(3) 0.02410(15) Uani 1 1 d . . . . .
O2W O 0.7500 0.61093(15) 0.5000 0.0298(6) Uani 1 2 d S T P . .
H2W H 0.7038 0.6364 0.4717 0.045 Uiso 0.5 1 d G . . . .
O3 O 0.60771(13) 0.70736(10) 0.41332(13) 0.0281(4) Uani 1 1 d . . . . .
O2 O 0.7500 0.79454(14) 0.5000 0.0282(6) Uani 1 2 d S T P . .
O4 O 0.48626(14) 0.80995(11) 0.39876(14) 0.0314(5) Uani 1 1 d . . . . .
N3 N 0.62486(14) 0.91972(12) 0.48673(14) 0.0209(4) Uani 1 1 d . . . . .
O1 O 0.59593(16) 0.79014(11) 0.56611(14) 0.0354(5) Uani 1 1 d . . . . .
N2 N 0.64819(15) 0.85296(12) 0.34186(14) 0.0236(5) Uani 1 1 d . . . . .
O6 O 0.52801(17) 0.52578(13) 0.25406(16) 0.0444(6) Uani 1 1 d . . . . .
O5 O 0.36211(15) 0.73889(13) 0.34422(19) 0.0507(6) Uani 1 1 d . . . . .
N1 N 0.50351(18) 0.64214(15) 0.30152(19) 0.0363(6) Uani 1 1 d . . . . .
C11 C 0.64047(17) 0.96449(14) 0.42075(16) 0.0198(5) Uani 1 1 d . . . . .
O1W O 0.4550(2) 0.75462(18) 0.6497(2) 0.0618(7) Uani 1 1 d . . . . .
H1WA H 0.4123 0.7415 0.6047 0.093 Uiso 1 1 d G . . . .
H1WB H 0.5012 0.7662 0.6275 0.093 Uiso 1 1 d G . . . .
C10 C 0.65792(17) 0.92688(14) 0.34102(17) 0.0221(5) Uani 1 1 d . . . . .
C14 C 0.60790(18) 1.02585(16) 0.57403(18) 0.0270(6) Uani 1 1 d . . . . .
H14 H 0.5968 1.0453 0.6269 0.032 Uiso 1 1 calc R . . . .
C15 C 0.60891(18) 0.95057(16) 0.56154(17) 0.0249(5) Uani 1 1 d . . . . .
H15 H 0.5981 0.9198 0.6068 0.030 Uiso 1 1 calc R . . . .
C9 C 0.6841(2) 0.96379(16) 0.27072(18) 0.0281(6) Uani 1 1 d . . . . .
H9 H 0.6914 1.0148 0.2719 0.034 Uiso 1 1 calc R . . . .
C12 C 0.63967(18) 1.04125(15) 0.42923(18) 0.0252(6) Uani 1 1 d . . . . .
H12 H 0.6498 1.0714 0.3831 0.030 Uiso 1 1 calc R . . . .
C13 C 0.62356(18) 1.07199(16) 0.50752(19) 0.0272(6) Uani 1 1 d . . . . .
H13 H 0.6234 1.1230 0.5149 0.033 Uiso 1 1 calc R . . . .
C2 C 0.5149(2) 0.68175(16) 0.3851(2) 0.0327(6) Uani 1 1 d . . . . .
C1 C 0.4476(2) 0.74789(17) 0.3739(2) 0.0349(7) Uani 1 1 d . . . . .
C8 C 0.6992(2) 0.92237(17) 0.19881(19) 0.0326(6) Uani 1 1 d . . . . .
H8 H 0.7169 0.9454 0.1510 0.039 Uiso 1 1 calc R . . . .
C7 C 0.6876(2) 0.84718(17) 0.19912(19) 0.0341(7) Uani 1 1 d . . . . .
H7 H 0.6964 0.8187 0.1511 0.041 Uiso 1 1 calc R . . . .
C5 C 0.5188(2) 0.56892(17) 0.3124(2) 0.0374(7) Uani 1 1 d . . . . .
C6 C 0.6627(2) 0.81416(17) 0.27193(19) 0.0316(6) Uani 1 1 d . . . . .
H6 H 0.6558 0.7631 0.2722 0.038 Uiso 1 1 calc R . . . .
C4 C 0.5199(2) 0.54991(18) 0.4072(2) 0.0397(7) Uani 1 1 d . . . . .
H4A H 0.5820 0.5340 0.4389 0.048 Uiso 1 1 calc R . . . .
H4B H 0.4753 0.5108 0.4100 0.048 Uiso 1 1 calc R . . . .
C3 C 0.4919(2) 0.62129(17) 0.4476(2) 0.0402(7) Uani 1 1 d . . . . .
H3A H 0.5281 0.6281 0.5086 0.048 Uiso 1 1 calc R . . . .
H3B H 0.4256 0.6213 0.4475 0.048 Uiso 1 1 calc R . . . .
H1 H 0.5166(19) 0.6571(15) 0.251(2) 0.013(6) Uiso 1 1 d . . . . .

loop_
_atom_site_aniso_label
_atom_site_aniso_U_11
_atom_site_aniso_U_22
_atom_site_aniso_U_33
_atom_site_aniso_U_23
_atom_site_aniso_U_13
_atom_site_aniso_U_12
V1 0.0269(3) 0.0219(3) 0.0224(3) 0.00016(17) 0.00329(18) -0.00215(17)
O2W 0.0349(16) 0.0278(15) 0.0255(14) 0.000 0.0043(12) 0.000
O3 0.0239(9) 0.0232(9) 0.0340(11) -0.0025(8) 0.0001(8) -0.0020(7)
O2 0.0270(14) 0.0202(13) 0.0330(15) 0.000 -0.0021(11) 0.000
O4 0.0255(10) 0.0281(10) 0.0379(11) -0.0025(8) 0.0017(8) 0.0012(8)
N3 0.0174(10) 0.0250(11) 0.0187(10) -0.0007(8) 0.0006(8) 0.0007(8)
O1 0.0436(12) 0.0336(11) 0.0304(11) 0.0049(8) 0.0111(9) 0.0008(9)
N2 0.0247(11) 0.0259(11) 0.0191(11) -0.0040(9) 0.0028(8) -0.0007(9)
O6 0.0472(14) 0.0464(13) 0.0407(13) -0.0108(11) 0.0120(10) -0.0028(11)
O5 0.0247(11) 0.0418(13) 0.0774(18) -0.0054(12) -0.0050(11) -0.0015(9)
N1 0.0361(14) 0.0346(14) 0.0361(15) -0.0026(11) 0.0038(11) -0.0037(11)
C11 0.0167(11) 0.0224(12) 0.0191(12) -0.0007(10) 0.0014(9) 0.0008(9)
O1W 0.0580(17) 0.074(2) 0.0597(17) -0.0075(15) 0.0273(14) -0.0025(15)
C10 0.0197(12) 0.0260(13) 0.0191(12) 0.0000(10) 0.0014(10) 0.0006(10)
C14 0.0225(13) 0.0347(15) 0.0228(13) -0.0081(11) 0.0035(10) 0.0002(11)
C15 0.0202(12) 0.0336(14) 0.0199(13) -0.0026(11) 0.0028(10) -0.0003(10)
C9 0.0300(14) 0.0317(14) 0.0218(13) 0.0002(11) 0.0043(11) 0.0013(11)
C12 0.0220(13) 0.0277(13) 0.0251(13) -0.0007(11) 0.0036(10) -0.0001(10)
C13 0.0230(13) 0.0274(14) 0.0303(14) -0.0091(11) 0.0045(11) 0.0007(11)
C2 0.0270(14) 0.0289(14) 0.0389(16) -0.0067(12) 0.0008(12) -0.0019(11)
C1 0.0269(15) 0.0332(16) 0.0412(17) -0.0007(13) 0.0010(12) -0.0011(12)
C8 0.0362(15) 0.0413(17) 0.0211(14) -0.0003(12) 0.0082(11) 0.0007(13)
C7 0.0412(17) 0.0393(17) 0.0230(14) -0.0073(12) 0.0099(12) 0.0031(13)
C5 0.0316(15) 0.0294(15) 0.0460(18) -0.0088(14) -0.0019(13) -0.0050(12)
C6 0.0368(16) 0.0297(14) 0.0279(15) -0.0075(11) 0.0065(12) 0.0009(12)
C4 0.0379(17) 0.0314(16) 0.0498(19) -0.0015(14) 0.0101(14) -0.0036(13)
C3 0.0368(17) 0.0365(17) 0.0468(19) -0.0015(14) 0.0085(14) -0.0056(13)

loop_
_atom_type_symbol
_atom_type_description
_atom_type_scat_dispersion_real
_atom_type_scat_dispersion_imag
_atom_type_scat_source
C C 0.0181 0.0091 'International Tables Vol C Tables 4.2.6.8 and 6.1.1.4'
H H 0.0000 0.0000 'International Tables Vol C Tables 4.2.6.8 and 6.1.1.4'
N N 0.0311 0.0180 'International Tables Vol C Tables 4.2.6.8 and 6.1.1.4'
O O 0.0492 0.0322 'International Tables Vol C Tables 4.2.6.8 and 6.1.1.4'
V V 0.0687 2.1097 'International Tables Vol C Tables 4.2.6.8 and 6.1.1.4'

loop_
_geom_angle_atom_site_label_1
_geom_angle_atom_site_label_2
_geom_angle_atom_site_label_3
_geom_angle
_geom_angle_site_symmetry_1
_geom_angle_site_symmetry_3
_geom_angle_publ_flag
O3 V1 O4 79.68(8) . . ?
O3 V1 N3 160.18(8) . . ?
O3 V1 N2 90.03(8) . . ?
O2 V1 O3 93.70(9) . . ?
O2 V1 O4 163.36(6) . . ?
O2 V1 N3 93.52(10) . . ?
O2 V1 N2 83.92(7) . . ?
O4 V1 N3 88.27(8) . . ?
O4 V1 N2 80.86(8) . . ?
N3 V1 N2 72.42(8) . . ?
O1 V1 O3 105.48(10) . . ?
O1 V1 O2 102.45(8) . . ?
O1 V1 O4 94.06(10) . . ?
O1 V1 N3 90.92(9) . . ?
O1 V1 N2 162.62(10) . . ?
C2 O3 V1 116.43(17) . . ?
V1 O2 V1 171.83(16) 2_656 . ?
C1 O4 V1 113.91(18) . . ?
C11 N3 V1 120.24(17) . . ?
C15 N3 V1 121.12(18) . . ?
C15 N3 C11 118.6(2) . . ?
C10 N2 V1 116.93(17) . . ?
C6 N2 V1 124.15(19) . . ?
C6 N2 C10 118.6(2) . . ?
C2 N1 H1 128.6(18) . . ?
C5 N1 C2 113.4(3) . . ?
C5 N1 H1 110.2(18) . . ?
N3 C11 C10 115.6(2) . . ?
N3 C11 C12 121.3(2) . . ?
C12 C11 C10 123.0(2) . . ?
H1WA O1W H1WB 104.5 . . ?
N2 C10 C11 114.4(2) . . ?
N2 C10 C9 122.2(2) . . ?
C9 C10 C11 123.4(2) . . ?
C15 C14 H14 120.4 . . ?
C13 C14 H14 120.4 . . ?
C13 C14 C15 119.3(3) . . ?
N3 C15 C14 122.7(3) . . ?
N3 C15 H15 118.7 . . ?
C14 C15 H15 118.7 . . ?
C10 C9 H9 120.8 . . ?
C8 C9 C10 118.3(3) . . ?
C8 C9 H9 120.8 . . ?
C11 C12 H12 120.5 . . ?
C13 C12 C11 119.1(3) . . ?
C13 C12 H12 120.5 . . ?
C14 C13 C12 119.0(3) . . ?
C14 C13 H13 120.5 . . ?
C12 C13 H13 120.5 . . ?
O3 C2 N1 110.0(2) . . ?
O3 C2 C1 109.1(2) . . ?
O3 C2 C3 112.1(2) . . ?
N1 C2 C1 110.4(2) . . ?
N1 C2 C3 101.5(2) . . ?
C1 C2 C3 113.4(3) . . ?
O4 C1 C2 115.1(2) . . ?
O5 C1 O4 124.5(3) . . ?
O5 C1 C2 120.4(3) . . ?
C9 C8 H8 120.3 . . ?
C7 C8 C9 119.4(3) . . ?
C7 C8 H8 120.3 . . ?
C8 C7 H7 120.4 . . ?
C8 C7 C6 119.1(3) . . ?
C6 C7 H7 120.4 . . ?
O6 C5 N1 125.8(3) . . ?
O6 C5 C4 126.1(3) . . ?
N1 C5 C4 108.1(3) . . ?
N2 C6 C7 122.5(3) . . ?
N2 C6 H6 118.8 . . ?
C7 C6 H6 118.8 . . ?
C5 C4 H4A 110.8 . . ?
C5 C4 H4B 110.8 . . ?
C5 C4 C3 104.8(3) . . ?
H4A C4 H4B 108.9 . . ?
C3 C4 H4A 110.8 . . ?
C3 C4 H4B 110.8 . . ?
C2 C3 H3A 111.1 . . ?
C2 C3 H3B 111.1 . . ?
C4 C3 C2 103.5(3) . . ?
C4 C3 H3A 111.1 . . ?
C4 C3 H3B 111.1 . . ?
H3A C3 H3B 109.0 . . ?

loop_
_geom_bond_atom_site_label_1
_geom_bond_atom_site_label_2
_geom_bond_distance
_geom_bond_site_symmetry_2
_geom_bond_publ_flag
V1 O3 1.9043(19) . ?
V1 O2 1.8018(5) . ?
V1 O4 2.062(2) . ?
V1 N3 2.152(2) . ?
V1 O1 1.627(2) . ?
V1 N2 2.271(2) . ?
O2W H2W 0.8502 . ?
O3 C2 1.406(3) . ?
O2 V1 1.8017(5) 2_656 ?
O4 C1 1.276(4) . ?
N3 C11 1.354(3) . ?
N3 C15 1.342(3) . ?
N2 C10 1.346(3) . ?
N2 C6 1.337(4) . ?
O6 C5 1.216(4) . ?
O5 C1 1.239(4) . ?
N1 C2 1.442(4) . ?
N1 C5 1.348(4) . ?
N1 H1 0.89(3) . ?
C11 C10 1.470(4) . ?
C11 C12 1.396(4) . ?
O1W H1WA 0.8504 . ?
O1W H1WB 0.8500 . ?
C10 C9 1.393(4) . ?
C14 H14 0.9300 . ?
C14 C15 1.376(4) . ?
C14 C13 1.376(4) . ?
C15 H15 0.9300 . ?
C9 H9 0.9300 . ?
C9 C8 1.390(4) . ?
C12 H12 0.9300 . ?
C12 C13 1.389(4) . ?
C13 H13 0.9300 . ?
C2 C1 1.535(4) . ?
C2 C3 1.540(5) . ?
C8 H8 0.9300 . ?
C8 C7 1.372(4) . ?
C7 H7 0.9300 . ?
C7 C6 1.385(4) . ?
C5 C4 1.488(5) . ?
C6 H6 0.9300 . ?
C4 H4A 0.9700 . ?
C4 H4B 0.9700 . ?
C4 C3 1.528(5) . ?
C3 H3A 0.9700 . ?
C3 H3B 0.9700 . ?
